data_7025586
loop_
_publ_author_name
'Nie, Kun'
'Gu, Xiangyong'
'Yao, Yingming'
'Zhang, Yong'
'Shen, Qi'

_publ_section_title
;
 Synthesis and characterization of amine bridged bis(phenolate) lanthanide
 aryloxides and their application in the polymerization of lactide.
;
_journal_issue 29
_journal_name_full 'Dalton transactions (Cambridge, England : 2003)'
_journal_page_first 6832
_journal_page_last 6840
_journal_paper_doi 10.1039/c001888k
_journal_volume 39
_journal_year 2010
_chemical_formula_moiety 'C49 H77 N2 Nd O6'
_chemical_formula_sum 'C49 H77 N2 Nd O6'
_chemical_formula_weight 934.37
_chemical_name_systematic
;
?
;
_space_group_IT_number 62
_symmetry_cell_setting orthorhombic
_symmetry_Int_Tables_number 62
_symmetry_space_group_name_Hall '-P 2ac 2n'
_symmetry_space_group_name_H-M 'P n m a'
_atom_sites_solution_hydrogens geom
_atom_sites_solution_primary direct
_atom_sites_solution_secondary difmap
_audit_creation_method SHELXL-97
_cell_angle_alpha 90.00
_cell_angle_beta 90.00
_cell_angle_gamma 90.00
_cell_formula_units_Z 4
_cell_length_a 21.9718(14)
_cell_length_b 20.6271(13)
_cell_length_c 10.7530(8)
_cell_measurement_reflns_used 13879
_cell_measurement_temperature 223(2)
_cell_measurement_theta_max 27.5
_cell_measurement_theta_min 3.1
_cell_volume 4873.4(6)
_computing_cell_refinement CrystalClear
_computing_data_collection CrystalClear
_computing_data_reduction CrystalStructure
_computing_publication_material 'CrystalStructure 3.7.0'
_computing_structure_refinement 'SHELXL-97 (Sheldrick, 1997)'
_computing_structure_solution 'SHELXS-97 (Sheldrick, 1990)'
_diffrn_ambient_temperature 223(2)
_diffrn_detector_area_resol_mean 14.63
_diffrn_measured_fraction_theta_full 0.994
_diffrn_measured_fraction_theta_max 0.994
_diffrn_measurement_device_type 'Rigaku Saturn'
_diffrn_measurement_method \w
_diffrn_radiation_monochromator graphite
_diffrn_radiation_source 'fine-focus sealed tube'
_diffrn_radiation_type MoK\a
_diffrn_radiation_wavelength 0.71075
_diffrn_reflns_av_R_equivalents 0.0362
_diffrn_reflns_av_sigmaI/netI 0.0414
_diffrn_reflns_limit_h_max 23
_diffrn_reflns_limit_h_min -26
_diffrn_reflns_limit_k_max 22
_diffrn_reflns_limit_k_min -24
_diffrn_reflns_limit_l_max 8
_diffrn_reflns_limit_l_min -13
_diffrn_reflns_number 15115
_diffrn_reflns_theta_full 25.50
_diffrn_reflns_theta_max 25.50
_diffrn_reflns_theta_min 3.31
_exptl_absorpt_coefficient_mu 1.112
_exptl_absorpt_correction_T_max 0.738
_exptl_absorpt_correction_T_min 0.563
_exptl_absorpt_correction_type multi-scan
_exptl_absorpt_process_details 'Jacobson, R. (1998) Private communication'
_exptl_crystal_colour blue
_exptl_crystal_density_diffrn 1.273
_exptl_crystal_density_method 'not measured'
_exptl_crystal_description block
_exptl_crystal_F_000 1972
_exptl_crystal_size_max 0.26
_exptl_crystal_size_mid 0.18
_exptl_crystal_size_min 0.14
_refine_diff_density_max 0.964
_refine_diff_density_min -0.722
_refine_diff_density_rms 0.191
_refine_ls_extinction_coef 0.0062(6)
_refine_ls_extinction_expression Fc^*^=kFc[1+0.001xFc^2^\l^3^/sin(2\q)]^-1/4^
_refine_ls_extinction_method SHELXL
_refine_ls_goodness_of_fit_ref 1.166
_refine_ls_hydrogen_treatment constr
_refine_ls_matrix_type full
_refine_ls_number_parameters 266
_refine_ls_number_reflns 4645
_refine_ls_number_restraints 16
_refine_ls_restrained_S_all 1.195
_refine_ls_R_factor_all 0.0647
_refine_ls_R_factor_gt 0.0570
_refine_ls_shift/su_max 0.001
_refine_ls_shift/su_mean 0.000
_refine_ls_structure_factor_coef Fsqd
_refine_ls_weighting_details 'calc w=1/[\s^2^(Fo^2^)+(0.0718P)^2^+8.6103P] where P=(Fo^2^+2Fc^2^)/3'
_refine_ls_weighting_scheme calc
_refine_ls_wR_factor_gt 0.1460
_refine_ls_wR_factor_ref 0.1512
_reflns_number_gt 4142
_reflns_number_total 4645
_reflns_threshold_expression >2sigma(I)
_cod_data_source_file c001888k.txt
_cod_data_source_block complex7
_cod_database_code 7025586

loop_
_symmetry_equiv_pos_as_xyz
'x, y, z'
'-x+1/2, y+1/2, z+1/2'
'x, -y+1/2, z'
'-x+1/2, -y, z+1/2'
'-x, -y, -z'
'x-1/2, -y-1/2, -z-1/2'
'-x, y-1/2, -z'
'x-1/2, y, -z-1/2'

loop_
_atom_site_label
_atom_site_type_symbol
_atom_site_fract_x
_atom_site_fract_y
_atom_site_fract_z
_atom_site_U_iso_or_equiv
_atom_site_adp_type
_atom_site_occupancy
_atom_site_symmetry_multiplicity
_atom_site_calc_flag
_atom_site_refinement_flags
_atom_site_disorder_assembly
_atom_site_disorder_group
Nd1 Nd 0.679831(16) 0.2500 0.69438(4) 0.03362(19) Uani 1 2 d S . .
O1 O 0.65717(16) 0.14516(17) 0.6622(4) 0.0399(8) Uani 1 1 d . . .
O2 O 0.7491(3) 0.2500 0.8451(6) 0.0637(17) Uani 1 2 d S . .
O3 O 0.9359(5) 0.2813(5) 1.1865(10) 0.084(3) Uiso 0.50 1 d PD . .
O4 O 0.7846(3) 0.2500 0.5861(7) 0.073(2) Uani 1 2 d S . .
O5 O 0.6729(2) 0.2500 0.4515(5) 0.0450(13) Uani 1 2 d S . .
N1 N 0.5583(3) 0.2500 0.6597(6) 0.0348(13) Uani 1 2 d S . .
N2 N 0.6130(3) 0.2500 0.9075(6) 0.060(2) Uani 1 2 d SD . .
C1 C 0.6099(2) 0.1056(3) 0.6784(5) 0.0389(12) Uani 1 1 d . . .
C2 C 0.6160(3) 0.0425(3) 0.7295(5) 0.0407(12) Uani 1 1 d . . .
C3 C 0.5641(3) 0.0064(3) 0.7504(6) 0.0546(16) Uani 1 1 d . . .
H3 H 0.5681 -0.0349 0.7865 0.066 Uiso 1 1 calc R . .
C4 C 0.5053(3) 0.0289(3) 0.7198(6) 0.0511(15) Uani 1 1 d . A .
C5 C 0.5008(3) 0.0883(3) 0.6674(5) 0.0470(13) Uani 1 1 d . . .
H5 H 0.4622 0.1040 0.6451 0.056 Uiso 1 1 calc R . .
C6 C 0.5517(2) 0.1268(3) 0.6455(5) 0.0402(12) Uani 1 1 d . . .
C7 C 0.5442(2) 0.1921(2) 0.5822(5) 0.0397(12) Uani 1 1 d . . .
H7A H 0.5705 0.1930 0.5086 0.048 Uiso 1 1 calc R . .
H7B H 0.5021 0.1958 0.5531 0.048 Uiso 1 1 calc R . .
C8 C 0.5202(3) 0.2500 0.7754(8) 0.0445(18) Uani 1 2 d S . .
C9 C 0.5506(5) 0.2842(6) 0.8827(12) 0.0532(19) Uani 0.50 1 d P . .
C10 C 0.6100(6) 0.1881(5) 0.9662(12) 0.0532(19) Uani 0.50 1 d PD . .
C11 C 0.6406(6) 0.3022(6) 0.9882(11) 0.0532(19) Uani 0.50 1 d PD . .
C12 C 0.6802(3) 0.0145(3) 0.7574(6) 0.0487(14) Uani 1 1 d . . .
C13 C 0.6764(4) -0.0539(3) 0.8163(7) 0.071(2) Uani 1 1 d . . .
H13A H 0.6593 -0.0840 0.7564 0.107 Uiso 1 1 calc R . .
H13B H 0.6506 -0.0524 0.8894 0.107 Uiso 1 1 calc R . .
H13C H 0.7168 -0.0682 0.8398 0.107 Uiso 1 1 calc R . .
C14 C 0.7147(3) 0.0087(4) 0.6362(7) 0.0660(18) Uani 1 1 d . . .
H14A H 0.7181 0.0512 0.5980 0.099 Uiso 1 1 calc R . .
H14B H 0.6931 -0.0203 0.5806 0.099 Uiso 1 1 calc R . .
H14C H 0.7551 -0.0083 0.6523 0.099 Uiso 1 1 calc R . .
C15 C 0.7146(3) 0.0570(3) 0.8497(7) 0.0610(17) Uani 1 1 d . . .
H15A H 0.7552 0.0397 0.8621 0.092 Uiso 1 1 calc R . .
H15B H 0.6931 0.0577 0.9284 0.092 Uiso 1 1 calc R . .
H15C H 0.7175 0.1008 0.8172 0.092 Uiso 1 1 calc R . .
C16 C 0.4470(3) -0.0124(4) 0.7473(7) 0.072(2) Uani 1 1 d D . .
C17 C 0.4646(8) -0.0847(8) 0.734(2) 0.103(3) Uani 0.50 1 d PD A 1
C17' C 0.4589(9) -0.0760(9) 0.8138(18) 0.103(3) Uani 0.50 1 d PD A 2
C18 C 0.4016(13) -0.015(2) 0.642(2) 0.103(3) Uani 0.50 1 d PD A 1
C18' C 0.4093(14) -0.011(2) 0.627(2) 0.103(3) Uani 0.50 1 d PD A 2
C19 C 0.4230(9) 0.0036(11) 0.8744(15) 0.103(3) Uani 0.50 1 d PD A 1
C19' C 0.4070(9) 0.0297(9) 0.8311(19) 0.103(3) Uani 0.50 1 d PD A 2
C20 C 0.7945(4) 0.2500 0.9270(9) 0.0537(12) Uiso 1 2 d SD . .
C21 C 0.8214(7) 0.1978(6) 0.9845(14) 0.0537(12) Uiso 0.50 1 d PD . .
C22 C 0.8699(6) 0.2057(6) 1.0655(12) 0.0537(12) Uiso 0.50 1 d PD . .
C23 C 0.8890(5) 0.2679(4) 1.0960(11) 0.0537(12) Uiso 0.50 1 d PD . .
C24 C 0.8656(6) 0.3242(6) 1.0466(12) 0.0537(12) Uiso 0.50 1 d PD . .
C25 C 0.8179(7) 0.3132(6) 0.9567(14) 0.0537(12) Uiso 0.50 1 d PD . .
C26 C 0.9706(9) 0.2277(8) 1.2372(19) 0.099(6) Uiso 0.50 1 d PD . .
C27 C 0.8229(3) 0.3057(5) 0.5947(9) 0.085(3) Uani 1 1 d . . .
H27A H 0.8308 0.3171 0.6817 0.102 Uiso 1 1 calc R . .
H27B H 0.8044 0.3430 0.5528 0.102 Uiso 1 1 calc R . .
C28 C 0.8800(3) 0.2857(5) 0.5312(11) 0.113(4) Uani 1 1 d . . .
H28A H 0.8809 0.3024 0.4458 0.136 Uiso 1 1 calc R . .
H28B H 0.9156 0.3024 0.5759 0.136 Uiso 1 1 calc R . .
C29 C 0.6854(3) 0.3062(3) 0.3755(7) 0.069(2) Uani 1 1 d . . .
H29A H 0.7014 0.3417 0.4266 0.082 Uiso 1 1 calc R . .
H29B H 0.6481 0.3211 0.3342 0.082 Uiso 1 1 calc R . .
C30 C 0.7317(4) 0.2853(4) 0.2809(7) 0.081(2) Uani 1 1 d . . .
H30A H 0.7209 0.3018 0.1984 0.097 Uiso 1 1 calc R . .
H30B H 0.7721 0.3018 0.3032 0.097 Uiso 1 1 calc R . .

loop_
_atom_site_aniso_label
_atom_site_aniso_U_11
_atom_site_aniso_U_22
_atom_site_aniso_U_33
_atom_site_aniso_U_23
_atom_site_aniso_U_13
_atom_site_aniso_U_12
Nd1 0.0271(3) 0.0401(3) 0.0337(3) 0.000 -0.00020(15) 0.000
O1 0.0340(18) 0.0396(19) 0.046(2) 0.0045(16) -0.0013(16) -0.0025(15)
O2 0.043(3) 0.102(5) 0.046(3) 0.000 -0.020(3) 0.000
O4 0.036(3) 0.111(6) 0.072(5) 0.000 0.012(3) 0.000
O5 0.053(3) 0.049(3) 0.033(3) 0.000 0.008(2) 0.000
N1 0.025(3) 0.044(3) 0.035(3) 0.000 0.002(2) 0.000
N2 0.032(3) 0.114(6) 0.033(4) 0.000 -0.002(3) 0.000
C1 0.042(3) 0.039(3) 0.036(3) -0.003(2) 0.003(2) -0.006(2)
C2 0.047(3) 0.042(3) 0.033(3) -0.002(2) -0.001(2) -0.001(2)
C3 0.077(5) 0.042(3) 0.045(3) 0.001(3) 0.006(3) -0.012(3)
C4 0.051(3) 0.054(3) 0.049(3) -0.007(3) 0.004(3) -0.020(3)
C5 0.039(3) 0.052(3) 0.050(3) -0.003(3) -0.002(2) -0.014(2)
C6 0.038(3) 0.045(3) 0.038(3) -0.005(2) 0.000(2) -0.006(2)
C7 0.031(2) 0.045(3) 0.043(3) -0.001(2) -0.006(2) -0.003(2)
C8 0.030(4) 0.061(5) 0.042(4) 0.000 0.004(3) 0.000
C9 0.042(4) 0.068(4) 0.050(4) -0.002(4) 0.014(4) 0.004(3)
C10 0.042(4) 0.068(4) 0.050(4) -0.002(4) 0.014(4) 0.004(3)
C11 0.042(4) 0.068(4) 0.050(4) -0.002(4) 0.014(4) 0.004(3)
C12 0.060(4) 0.042(3) 0.043(3) 0.001(3) 0.002(3) 0.001(3)
C13 0.095(6) 0.040(3) 0.079(5) 0.006(3) -0.002(4) 0.014(3)
C14 0.058(4) 0.076(4) 0.064(4) 0.002(4) 0.007(4) 0.018(3)
C15 0.064(4) 0.059(4) 0.060(4) 0.005(3) -0.015(3) 0.008(3)
C16 0.077(5) 0.073(5) 0.067(5) -0.003(4) 0.015(4) -0.040(4)
C17 0.092(5) 0.128(6) 0.088(6) 0.011(5) 0.009(5) -0.066(5)
C17' 0.092(5) 0.128(6) 0.088(6) 0.011(5) 0.009(5) -0.066(5)
C18 0.092(5) 0.128(6) 0.088(6) 0.011(5) 0.009(5) -0.066(5)
C18' 0.092(5) 0.128(6) 0.088(6) 0.011(5) 0.009(5) -0.066(5)
C19 0.092(5) 0.128(6) 0.088(6) 0.011(5) 0.009(5) -0.066(5)
C19' 0.092(5) 0.128(6) 0.088(6) 0.011(5) 0.009(5) -0.066(5)
C27 0.057(4) 0.110(7) 0.088(6) 0.012(5) 0.011(4) -0.014(4)
C28 0.045(4) 0.149(8) 0.145(9) 0.032(7) 0.009(5) -0.006(4)
C29 0.088(5) 0.056(4) 0.062(4) 0.015(3) 0.018(4) 0.005(3)
C30 0.093(6) 0.088(5) 0.062(5) 0.000(4) 0.024(4) -0.017(4)

loop_
_atom_type_symbol
_atom_type_description
_atom_type_scat_dispersion_real
_atom_type_scat_dispersion_imag
_atom_type_scat_source
C C 0.0033 0.0016 'International Tables Vol C Tables 4.2.6.8 and 6.1.1.4'
H H 0.0000 0.0000 'International Tables Vol C Tables 4.2.6.8 and 6.1.1.4'
N N 0.0061 0.0033 'International Tables Vol C Tables 4.2.6.8 and 6.1.1.4'
O O 0.0106 0.0060 'International Tables Vol C Tables 4.2.6.8 and 6.1.1.4'
Nd Nd -0.1943 3.0179 'International Tables Vol C Tables 4.2.6.8 and 6.1.1.4'

loop_
_geom_angle_atom_site_label_1
_geom_angle_atom_site_label_2
_geom_angle_atom_site_label_3
_geom_angle
_geom_angle_site_symmetry_1
_geom_angle_site_symmetry_3
O2 Nd1 O1 105.32(9) . 3
O2 Nd1 O1 105.32(9) . .
O1 Nd1 O1 148.66(18) 3 .
O2 Nd1 O4 73.6(2) . .
O1 Nd1 O4 97.37(10) 3 .
O1 Nd1 O4 97.37(10) . .
O2 Nd1 O5 140.1(2) . .
O1 Nd1 O5 80.39(10) 3 .
O1 Nd1 O5 80.39(10) . .
O4 Nd1 O5 66.5(2) . .
O2 Nd1 N1 141.2(2) . .
O1 Nd1 N1 76.06(9) 3 .
O1 Nd1 N1 76.06(9) . .
O4 Nd1 N1 145.2(2) . .
O5 Nd1 N1 78.71(17) . .
O2 Nd1 N2 75.9(2) . .
O1 Nd1 N2 90.59(10) 3 .
O1 Nd1 N2 90.59(10) . .
O4 Nd1 N2 149.5(2) . .
O5 Nd1 N2 144.00(18) . .
N1 Nd1 N2 65.29(19) . .
C1 O1 Nd1 137.9(3) . .
C20 O2 Nd1 174.7(6) . .
C26 O3 O3 78.9(13) 3 3
C26 O3 C23 156.6(17) 3 .
O3 O3 C23 79.0(6) 3 .
C26 O3 C26 38.6(15) 3 .
O3 O3 C26 40.3(8) 3 .
C23 O3 C26 118.9(11) . .
C26 O3 C23 132.7(16) 3 3
O3 O3 C23 54.4(5) 3 3
C23 O3 C23 24.6(6) . 3
C26 O3 C23 94.4(10) . 3
C27 O4 C27 107.3(8) . 3
C27 O4 Nd1 119.8(4) . .
C27 O4 Nd1 119.8(4) 3 .
C29 O5 C29 106.7(7) . 3
C29 O5 Nd1 123.6(4) . .
C29 O5 Nd1 123.6(4) 3 .
C7 N1 C7 106.6(6) . 3
C7 N1 C8 110.3(4) . .
C7 N1 C8 110.3(4) 3 .
C7 N1 Nd1 106.5(3) . .
C7 N1 Nd1 106.5(3) 3 .
C8 N1 Nd1 116.0(4) . .
C10 N2 C10 127.1(12) 3 .
C10 N2 C11 29.0(6) 3 .
C10 N2 C11 113.7(9) . .
C10 N2 C11 113.7(9) 3 3
C10 N2 C11 29.0(6) . 3
C11 N2 C11 90.9(11) . 3
C10 N2 C9 116.0(8) 3 3
C10 N2 C9 68.4(8) . 3
C11 N2 C9 140.5(8) . 3
C11 N2 C9 97.4(7) 3 3
C10 N2 C9 68.4(8) 3 .
C10 N2 C9 116.0(8) . .
C11 N2 C9 97.4(7) . .
C11 N2 C9 140.5(8) 3 .
C9 N2 C9 53.6(10) 3 .
C10 N2 Nd1 113.4(6) 3 .
C10 N2 Nd1 113.4(6) . .
C11 N2 Nd1 105.5(6) . .
C11 N2 Nd1 105.5(6) 3 .
C9 N2 Nd1 109.2(5) 3 .
C9 N2 Nd1 109.2(5) . .
O1 C1 C6 119.3(5) . .
O1 C1 C2 122.5(5) . .
C6 C1 C2 118.2(5) . .
C3 C2 C1 118.6(5) . .
C3 C2 C12 121.1(5) . .
C1 C2 C12 120.3(5) . .
C2 C3 C4 122.7(6) . .
C2 C3 H3 118.6 . .
C4 C3 H3 118.6 . .
C5 C4 C3 117.5(5) . .
C5 C4 C16 120.8(6) . .
C3 C4 C16 121.7(6) . .
C4 C5 C6 122.0(6) . .
C4 C5 H5 119.0 . .
C6 C5 H5 119.0 . .
C5 C6 C1 120.9(5) . .
C5 C6 C7 119.7(5) . .
C1 C6 C7 119.4(4) . .
N1 C7 C6 116.0(4) . .
N1 C7 H7A 108.3 . .
C6 C7 H7A 108.3 . .
N1 C7 H7B 108.3 . .
C6 C7 H7B 108.3 . .
H7A C7 H7B 107.4 . .
N1 C8 C9 112.7(7) . .
N1 C8 C9 112.7(7) . 3
C9 C8 C9 55.8(10) . 3
C9 C9 C8 62.1(5) 3 .
C9 C9 N2 63.2(5) 3 .
C8 C9 N2 107.9(8) . .
C9 C9 C10 109.8(6) 3 3
C8 C9 C10 155.5(9) . 3
N2 C9 C10 51.9(5) . 3
C11 C10 N2 81.8(10) 3 .
C11 C10 C9 141.5(13) 3 3
N2 C10 C9 59.7(6) . 3
C10 C11 N2 69.2(9) 3 .
C14 C12 C15 110.9(6) . .
C14 C12 C13 107.9(5) . .
C15 C12 C13 106.6(6) . .
C14 C12 C2 108.5(5) . .
C15 C12 C2 111.2(5) . .
C13 C12 C2 111.7(5) . .
C12 C13 H13A 109.5 . .
C12 C13 H13B 109.5 . .
H13A C13 H13B 109.5 . .
C12 C13 H13C 109.5 . .
H13A C13 H13C 109.5 . .
H13B C13 H13C 109.5 . .
C12 C14 H14A 109.5 . .
C12 C14 H14B 109.5 . .
H14A C14 H14B 109.5 . .
C12 C14 H14C 109.5 . .
H14A C14 H14C 109.5 . .
H14B C14 H14C 109.5 . .
C12 C15 H15A 109.5 . .
C12 C15 H15B 109.5 . .
H15A C15 H15B 109.5 . .
C12 C15 H15C 109.5 . .
H15A C15 H15C 109.5 . .
H15B C15 H15C 109.5 . .
C19 C16 C18 117.3(18) . .
C19 C16 C17' 79.8(13) . .
C18 C16 C17' 115.6(19) . .
C19 C16 C18' 125(2) . .
C18 C16 C18' 9.4(18) . .
C17' C16 C18' 120(2) . .
C19 C16 C17 112.6(13) . .
C18 C16 C17 93(2) . .
C17' C16 C17 33.5(9) . .
C18' C16 C17 94(2) . .
C19 C16 C19' 30.3(11) . .
C18 C16 C19' 95(2) . .
C17' C16 C19' 108.2(12) . .
C18' C16 C19' 100(2) . .
C17 C16 C19' 138.2(12) . .
C19 C16 C4 109.8(8) . .
C18 C16 C4 114.9(11) . .
C17' C16 C4 114.7(9) . .
C18' C16 C4 105.8(10) . .
C17 C16 C4 107.6(8) . .
C19' C16 C4 105.8(8) . .
O2 C20 C21 128.3(6) . 3
O2 C20 C21 128.3(6) . .
C21 C20 C21 103.0(12) 3 .
O2 C20 C25 114.5(6) . .
C21 C20 C25 15.5(8) 3 .
C21 C20 C25 117.2(9) . .
O2 C20 C25 114.5(6) . 3
C21 C20 C25 117.2(9) 3 3
C21 C20 C25 15.5(8) . 3
C25 C20 C25 130.2(13) . 3
C25 C21 C24 111(4) 3 3
C25 C21 C20 92(3) 3 .
C24 C21 C20 148.2(13) 3 .
C25 C21 C22 135(4) 3 .
C24 C21 C22 28.2(7) 3 .
C20 C21 C22 121.4(12) . .
C25 C21 C23 144(4) 3 3
C24 C21 C23 41.6(7) 3 3
C20 C21 C23 107.9(9) . 3
C22 C21 C23 13.6(7) . 3
C24 C22 C23 152(3) 3 3
C24 C22 C21 65.4(16) 3 .
C23 C22 C21 141.1(18) 3 .
C24 C22 C23 170(2) 3 .
C23 C22 C23 21.8(9) 3 .
C21 C22 C23 119.2(12) . .
C24 C22 C25 57.8(15) 3 3
C23 C22 C25 147.2(18) 3 3
C21 C22 C25 9.2(9) . 3
C23 C22 C25 125.7(11) . 3
C24 C22 C22 160.0(17) 3 3
C23 C22 C22 44.3(13) 3 3
C21 C22 C22 96.7(7) . 3
C23 C22 C22 22.5(7) . 3
C25 C22 C22 103.5(6) 3 3
C23 C23 C22 135.7(13) 3 3
C23 C23 C24 147.5(7) 3 .
C22 C23 C24 12.8(13) 3 .
C23 C23 C22 22.5(7) 3 .
C22 C23 C22 113.1(19) 3 .
C24 C23 C22 125.2(11) . .
C23 C23 O3 101.0(6) 3 .
C22 C23 O3 123.1(16) 3 .
C24 C23 O3 111.4(9) . .
C22 C23 O3 123.4(10) . .
C23 C23 O3 54.4(5) 3 3
C22 C23 O3 169.1(16) 3 3
C24 C23 O3 158.0(9) . 3
C22 C23 O3 76.8(8) . 3
O3 C23 O3 46.6(9) . 3
C23 C23 C21 110.3(4) 3 3
C22 C23 C21 25.4(12) 3 3
C24 C23 C21 37.6(7) . 3
C22 C23 C21 87.8(9) . 3
O3 C23 C21 148.4(8) . 3
O3 C23 C21 164.2(8) 3 3
C23 C23 C24 21.2(5) 3 3
C22 C23 C24 114.6(15) 3 3
C24 C23 C24 126.3(11) . 3
C22 C23 C24 3.2(8) . 3
O3 C23 C24 122.2(8) . 3
O3 C23 C24 75.6(6) 3 3
C21 C23 C24 89.2(6) 3 3
C22 C24 C21 86.4(18) 3 3
C22 C24 C23 14.9(14) 3 .
C21 C24 C23 100.8(11) 3 .
C22 C24 C25 99.5(19) 3 .
C21 C24 C25 14.4(9) 3 .
C23 C24 C25 113.4(11) . .
C22 C24 C23 6.8(17) 3 3
C21 C24 C23 89.8(10) 3 3
C23 C24 C23 11.2(3) . 3
C25 C24 C23 102.2(9) . 3
C21 C25 C20 73(3) 3 .
C21 C25 C24 55(3) 3 .
C20 C25 C24 123.4(11) . .
C21 C25 C22 35(3) 3 3
C20 C25 C22 100.7(9) . 3
C24 C25 C22 22.7(6) . 3
C26 C26 O3 101.1(13) 3 3
C26 C26 O3 40.3(8) 3 .
O3 C26 O3 60.8(15) 3 .
O4 C27 C28 104.1(8) . .
O4 C27 H27A 110.9 . .
C28 C27 H27A 110.9 . .
O4 C27 H27B 110.9 . .
C28 C27 H27B 110.9 . .
H27A C27 H27B 108.9 . .
C28 C28 C27 106.1(5) 3 .
C28 C28 H28A 110.5 3 .
C27 C28 H28A 110.5 . .
C28 C28 H28B 110.5 3 .
C27 C28 H28B 110.5 . .
H28A C28 H28B 108.7 . .
O5 C29 C30 106.3(6) . .
O5 C29 H29A 110.5 . .
C30 C29 H29A 110.5 . .
O5 C29 H29B 110.5 . .
C30 C29 H29B 110.5 . .
H29A C29 H29B 108.7 . .
C30 C30 C29 106.7(4) 3 .
C30 C30 H30A 110.4 3 .
C29 C30 H30A 110.4 . .
C30 C30 H30B 110.4 3 .
C29 C30 H30B 110.4 . .
H30A C30 H30B 108.6 . .

loop_
_geom_bond_atom_site_label_1
_geom_bond_atom_site_label_2
_geom_bond_distance
_geom_bond_site_symmetry_2
Nd1 O2 2.223(6) .
Nd1 O1 2.246(3) 3
Nd1 O1 2.246(3) .
Nd1 O4 2.580(6) .
Nd1 O5 2.616(5) .
Nd1 N1 2.695(6) .
Nd1 N2 2.722(7) .
O1 C1 1.333(6) .
O2 C20 1.330(10) .
O3 C26 0.955(18) 3
O3 O3 1.29(2) 3
O3 C23 1.444(13) .
O3 C26 1.449(14) .
O3 C23 1.743(13) 3
O4 C27 1.428(9) .
O4 C27 1.428(9) 3
O5 C29 1.445(7) .
O5 C29 1.445(7) 3
N1 C7 1.489(6) .
N1 C7 1.489(6) 3
N1 C8 1.500(10) .
N2 C10 1.425(8) 3
N2 C10 1.425(8) .
N2 C11 1.510(9) .
N2 C11 1.510(9) 3
N2 C9 1.564(13) 3
N2 C9 1.564(13) .
C1 C6 1.396(7) .
C1 C2 1.419(8) .
C2 C3 1.381(8) .
C2 C12 1.553(8) .
C3 C4 1.412(9) .
C3 H3 0.9400 .
C4 C5 1.352(9) .
C4 C16 1.567(8) .
C5 C6 1.392(7) .
C5 H5 0.9400 .
C6 C7 1.518(7) .
C7 H7A 0.9800 .
C7 H7B 0.9800 .
C8 C9 1.509(15) .
C8 C9 1.509(14) 3
C9 C9 1.41(3) 3
C9 C10 1.683(18) 3
C10 C11 0.740(15) 3
C10 C9 1.683(18) 3
C11 C10 0.740(14) 3
C12 C14 1.513(9) .
C12 C15 1.526(9) .
C12 C13 1.548(9) .
C13 H13A 0.9700 .
C13 H13B 0.9700 .
C13 H13C 0.9700 .
C14 H14A 0.9700 .
C14 H14B 0.9700 .
C14 H14C 0.9700 .
C15 H15A 0.9700 .
C15 H15B 0.9700 .
C15 H15C 0.9700 .
C16 C19 1.502(16) .
C16 C18 1.508(17) .
C16 C17' 1.518(16) .
C16 C18' 1.538(17) .
C16 C17 1.547(16) .
C16 C19' 1.529(17) .
C20 C21 1.374(13) 3
C20 C21 1.374(13) .
C20 C25 1.438(12) .
C20 C25 1.438(12) 3
C21 C25 0.38(2) 3
C21 C24 1.264(18) 3
C21 C22 1.387(14) .
C21 C23 2.036(16) 3
C22 C24 0.657(14) 3
C22 C23 0.760(13) 3
C22 C23 1.388(14) .
C22 C25 1.683(18) 3
C22 C22 1.83(2) 3
C23 C23 0.739(18) 3
C23 C22 0.760(13) 3
C23 C24 1.377(13) .
C23 O3 1.743(13) 3
C23 C21 2.036(16) 3
C23 C24 2.039(15) 3
C24 C22 0.657(14) 3
C24 C21 1.264(18) 3
C24 C25 1.444(14) .
C24 C23 2.039(15) 3
C25 C21 0.38(2) 3
C25 C22 1.683(18) 3
C26 C26 0.92(3) 3
C26 O3 0.955(18) 3
C27 C28 1.487(11) .
C27 H27A 0.9800 .
C27 H27B 0.9800 .
C28 C28 1.475(19) 3
C28 H28A 0.9800 .
C28 H28B 0.9800 .
C29 C30 1.503(10) .
C29 H29A 0.9800 .
C29 H29B 0.9800 .
C30 C30 1.456(16) 3
C30 H30A 0.9800 .
C30 H30B 0.9800 .
